data_2218353
loop_
_publ_author_name
'Xiao, Yu-Hong'
'Zhu, You-Quan'
'Zou, Xiao-Mao'
'Hu, Fang-Zhong'
'Yang, Hua-Zheng'

_publ_section_title
;Methyl
 3-(4-{6-methyl-4-[3-(trifluoromethyl)phenyl]pyridazin-3-yloxy}phenyl)propanoate
;
_journal_coeditor_code CI2581
_journal_issue 6
_journal_name_full 'Acta Crystallographica Section E'
_journal_page_first o1044
_journal_paper_doi 10.1107/S1600536808013342
_journal_volume 64
_journal_year 2008
_chemical_formula_iupac 'C22 H19 F3 N2 O3'
_chemical_formula_moiety 'C22 H19 F3 N2 O3'
_chemical_formula_sum 'C22 H19 F3 N2 O3'
_chemical_formula_weight 416.39
_chemical_name_systematic
;
Methyl 3-(4-{6-methyl-4-[3-(trifluoromethyl)phenyl]pyridazin-3-
yloxy}phenyl)propanoate
;
_space_group_IT_number 2
_symmetry_cell_setting triclinic
_symmetry_space_group_name_Hall '-P 1'
_symmetry_space_group_name_H-M 'P -1'
_atom_sites_solution_hydrogens geom
_atom_sites_solution_primary direct
_atom_sites_solution_secondary difmap
_cell_angle_alpha 81.70(3)
_cell_angle_beta 65.12(3)
_cell_angle_gamma 78.92(3)
_cell_formula_units_Z 2
_cell_length_a 9.4916(19)
_cell_length_b 10.232(2)
_cell_length_c 11.022(2)
_cell_measurement_reflns_used 2351
_cell_measurement_temperature 113(2)
_cell_measurement_theta_max 27.900
_cell_measurement_theta_min 2.032
_cell_volume 950.6(4)
_computing_cell_refinement 'CrystalClear (Rigaku/MSC, 2005)'
_computing_data_collection 'CrystalClear (Rigaku/MSC, 2005)'
_computing_data_reduction 'CrystalClear (Rigaku/MSC, 2005)'
_computing_molecular_graphics 'SHELXTL (Sheldrick, 2008)'
_computing_publication_material 'SHELXL97 (Sheldrick, 2008)'
_computing_structure_refinement 'SHELXL97 (Sheldrick, 2008)'
_computing_structure_solution 'SHELXS97 (Sheldrick, 2008)'
_diffrn_ambient_temperature 113(2)
_diffrn_detector_area_resol_mean 7.31
_diffrn_measured_fraction_theta_full 0.991
_diffrn_measured_fraction_theta_max 0.991
_diffrn_measurement_device_type 'Rigaku Saturn CCD area-detector'
_diffrn_measurement_method '\w and \f'
_diffrn_radiation_monochromator confocal
_diffrn_radiation_source 'rotating anode'
_diffrn_radiation_type MoK\a
_diffrn_radiation_wavelength 0.71073
_diffrn_reflns_av_R_equivalents 0.0542
_diffrn_reflns_av_sigmaI/netI 0.1058
_diffrn_reflns_limit_h_max 11
_diffrn_reflns_limit_h_min -10
_diffrn_reflns_limit_k_max 11
_diffrn_reflns_limit_k_min -12
_diffrn_reflns_limit_l_max 11
_diffrn_reflns_limit_l_min -13
_diffrn_reflns_number 5529
_diffrn_reflns_theta_full 25.02
_diffrn_reflns_theta_max 25.02
_diffrn_reflns_theta_min 2.03
_diffrn_standards_number 0
_exptl_absorpt_coefficient_mu 0.117
_exptl_absorpt_correction_T_max 0.9930
_exptl_absorpt_correction_T_min 0.9770
_exptl_absorpt_correction_type multi-scan
_exptl_absorpt_process_details '(CrystalClear; Rigaku/MSC, 2005)'
_exptl_crystal_colour colourless
_exptl_crystal_density_diffrn 1.455
_exptl_crystal_density_method 'not measured'
_exptl_crystal_description Plate
_exptl_crystal_F_000 432
_exptl_crystal_size_max 0.20
_exptl_crystal_size_mid 0.16
_exptl_crystal_size_min 0.06
_refine_diff_density_max 0.395
_refine_diff_density_min -0.391
_refine_ls_extinction_method none
_refine_ls_goodness_of_fit_ref 1.062
_refine_ls_hydrogen_treatment constr
_refine_ls_matrix_type full
_refine_ls_number_parameters 301
_refine_ls_number_reflns 3319
_refine_ls_number_restraints 72
_refine_ls_restrained_S_all 1.124
_refine_ls_R_factor_all 0.0881
_refine_ls_R_factor_gt 0.0548
_refine_ls_shift/su_max 0.003
_refine_ls_shift/su_mean 0.000
_refine_ls_structure_factor_coef Fsqd
_refine_ls_weighting_details 'calc w=1/[\s^2^(Fo^2^)+(0.0675P)^2^] where P=(Fo^2^+2Fc^2^)/3'
_refine_ls_weighting_scheme calc
_refine_ls_wR_factor_gt 0.1260
_refine_ls_wR_factor_ref 0.1470
_reflns_number_gt 1862
_reflns_number_total 3319
_reflns_threshold_expression I>2\s(I)
_cod_data_source_file ci2581.cif
_cod_data_source_block I
_cod_depositor_comments
;
The following automatic conversions were performed:
'_symmetry_cell_setting' value 'Triclinic' changed to 'triclinic'
according to '/home/saulius/struct/CIF-dictionaries/cif_core.dic'
dictionary named 'cif_core.dic' version 2.4.1 from 2010-06-29.

Automatic conversion script
Id: cif_fix_enum 1527 2010-12-29 10:47:43Z saulius 

The following automatic conversions were performed:

'_symmetry_cell_setting' value 'Triclinic' changed to 'triclinic'
according to /home/saulius/struct/CIF-dictionaries/cif_core.dic
dictionary named 'cif_core.dic' version 2.4.1 from 2010-06-29.

Automatic conversion script
Id: cif_fix_values 1715 2011-07-08 13:25:40Z adriana 
;
_cod_database_code 2218353
_cod_database_fobs_code 2218353

loop_
_symmetry_equiv_pos_as_xyz
'x, y, z'
'-x, -y, -z'

loop_
_atom_site_type_symbol
_atom_site_label
_atom_site_fract_x
_atom_site_fract_y
_atom_site_fract_z
_atom_site_U_iso_or_equiv
_atom_site_adp_type
_atom_site_calc_flag
_atom_site_refinement_flags
_atom_site_occupancy
_atom_site_disorder_assembly
_atom_site_disorder_group
F F1 1.0340(5) 0.3434(7) 0.0132(7) 0.0359(15) Uani d PDU 0.636(12) A 1
F F2 0.8747(11) 0.3445(7) -0.0736(7) 0.072(2) Uani d PDU 0.636(12) A 1
F F3 0.7991(6) 0.4176(6) 0.1223(8) 0.079(3) Uani d PDU 0.636(12) A 1
F F1' 1.0297(11) 0.3418(14) -0.0418(14) 0.071(4) Uani d PDU 0.364(12) A 2
F F2' 0.7900(12) 0.3936(8) -0.0042(15) 0.055(3) Uani d PDU 0.364(12) A 2
F F3' 0.8553(19) 0.4059(12) 0.1421(11) 0.076(4) Uani d PDU 0.364(12) A 2
O O1 0.39298(18) 0.1498(2) 0.2418(2) 0.0286(6) Uani d . 1 . .
O O2 -0.5057(2) 0.5985(2) 0.6250(2) 0.0409(7) Uani d . 1 . .
O O3 -0.4466(2) 0.7531(2) 0.4543(2) 0.0330(6) Uani d . 1 . .
N N1 0.3114(2) -0.1545(3) 0.1899(3) 0.0246(7) Uani d . 1 A .
N N2 0.2934(2) -0.0267(3) 0.2179(3) 0.0251(7) Uani d . 1 . .
C C1 0.8892(3) 0.3235(3) 0.0444(3) 0.0327(9) Uani d D 1 . .
C C2 0.8618(3) 0.1868(3) 0.1025(3) 0.0228(8) Uani d . 1 A .
C C3 0.9650(3) 0.1072(3) 0.1502(3) 0.0258(8) Uani d . 1 . .
H H3 1.0518 0.1399 0.1464 0.031 Uiso calc R 1 A .
C C4 0.9393(3) -0.0202(3) 0.2033(3) 0.0266(8) Uani d . 1 A .
H H4 1.0083 -0.0738 0.2361 0.032 Uiso calc R 1 . .
C C5 0.8108(3) -0.0688(3) 0.2079(3) 0.0241(8) Uani d . 1 . .
H H5 0.7947 -0.1555 0.2430 0.029 Uiso calc R 1 A .
C C6 0.7056(2) 0.0103(3) 0.1608(3) 0.0194(7) Uani d . 1 A .
C C7 0.7313(3) 0.1389(3) 0.1080(3) 0.0205(7) Uani d . 1 . .
H H7 0.6616 0.1931 0.0763 0.025 Uiso calc R 1 A .
C C8 0.5697(3) -0.0462(3) 0.1662(3) 0.0191(7) Uani d . 1 . .
C C9 0.5840(3) -0.1748(3) 0.1379(3) 0.0227(7) Uani d . 1 A .
H H9 0.6818 -0.2278 0.1092 0.027 Uiso calc R 1 . .
C C10 0.4511(3) -0.2271(3) 0.1519(3) 0.0216(7) Uani d . 1 . .
C C11 0.4609(3) -0.3680(3) 0.1257(3) 0.0319(9) Uani d . 1 A .
H H11A 0.3575 -0.3868 0.1466 0.048 Uiso calc R 1 . .
H H11B 0.5055 -0.4269 0.1806 0.048 Uiso calc R 1 . .
H H11C 0.5259 -0.3811 0.0329 0.048 Uiso calc R 1 . .
C C12 0.4159(3) 0.0228(3) 0.2087(3) 0.0202(7) Uani d . 1 A .
C C13 0.2387(3) 0.2146(3) 0.3058(3) 0.0260(8) Uani d . 1 . .
C C14 0.1408(3) 0.1712(3) 0.4317(3) 0.0353(10) Uani d . 1 . .
H H14 0.1721 0.0931 0.4743 0.042 Uiso calc R 1 . .
C C15 -0.0044(3) 0.2448(3) 0.4941(3) 0.0340(9) Uani d . 1 . .
H H15 -0.0710 0.2150 0.5792 0.041 Uiso calc R 1 . .
C C16 -0.0543(3) 0.3619(3) 0.4340(3) 0.0215(7) Uani d . 1 . .
C C17 0.0473(3) 0.4015(3) 0.3070(3) 0.0311(9) Uani d . 1 . .
H H17 0.0168 0.4794 0.2636 0.037 Uiso calc R 1 . .
C C18 0.1928(3) 0.3285(3) 0.2428(3) 0.0324(9) Uani d . 1 . .
H H18 0.2593 0.3568 0.1570 0.039 Uiso calc R 1 . .
C C19 -0.2110(3) 0.4412(3) 0.5096(3) 0.0250(8) Uani d . 1 . .
H H19A -0.2905 0.3833 0.5370 0.030 Uiso calc R 1 . .
H H19B -0.2102 0.4673 0.5905 0.030 Uiso calc R 1 . .
C C20 -0.2594(3) 0.5645(3) 0.4362(3) 0.0287(8) Uani d . 1 . .
H H20A -0.1815 0.6240 0.4094 0.034 Uiso calc R 1 . .
H H20B -0.2615 0.5396 0.3554 0.034 Uiso calc R 1 . .
C C21 -0.4164(3) 0.6373(3) 0.5179(3) 0.0246(8) Uani d . 1 . .
C C22 -0.5929(3) 0.8355(3) 0.5257(4) 0.0392(9) Uani d . 1 . .
H H22A -0.6786 0.7956 0.5298 0.059 Uiso calc R 1 . .
H H22B -0.5942 0.9226 0.4798 0.059 Uiso calc R 1 . .
H H22C -0.6034 0.8431 0.6150 0.059 Uiso calc R 1 . .

loop_
_atom_site_aniso_label
_atom_site_aniso_U_11
_atom_site_aniso_U_22
_atom_site_aniso_U_33
_atom_site_aniso_U_12
_atom_site_aniso_U_13
_atom_site_aniso_U_23
F1 0.0233(17) 0.036(2) 0.049(3) -0.0158(15) -0.0157(19) 0.011(3)
F2 0.123(5) 0.063(4) 0.071(4) -0.058(3) -0.075(4) 0.042(3)
F3 0.041(3) 0.028(3) 0.102(5) 0.003(2) 0.027(3) 0.006(3)
F1' 0.052(4) 0.035(4) 0.069(7) -0.004(3) 0.025(4) 0.012(5)
F2' 0.057(4) 0.035(4) 0.093(7) -0.009(3) -0.056(4) 0.019(4)
F3' 0.129(8) 0.040(5) 0.051(5) -0.008(6) -0.026(6) -0.014(4)
O1 0.0136(9) 0.0279(13) 0.0422(15) 0.0010(8) -0.0076(9) -0.0135(11)
O2 0.0284(11) 0.0378(15) 0.0377(16) 0.0032(10) -0.0012(10) 0.0053(12)
O3 0.0283(10) 0.0297(13) 0.0279(14) 0.0109(9) -0.0045(9) -0.0039(11)
N1 0.0212(11) 0.0294(15) 0.0253(16) -0.0046(11) -0.0108(10) -0.0031(12)
N2 0.0198(11) 0.0284(16) 0.0286(16) -0.0037(10) -0.0104(11) -0.0046(12)
C1 0.0232(15) 0.038(2) 0.037(2) -0.0089(15) -0.0131(15) 0.0076(19)
C2 0.0160(12) 0.0280(18) 0.0207(18) -0.0029(11) -0.0039(11) -0.0019(14)
C3 0.0154(12) 0.0360(19) 0.0261(19) -0.0052(12) -0.0083(12) -0.0008(15)
C4 0.0179(13) 0.0323(19) 0.030(2) -0.0012(12) -0.0133(12) 0.0042(15)
C5 0.0179(12) 0.0241(17) 0.0269(19) -0.0018(11) -0.0070(12) 0.0003(14)
C6 0.0124(12) 0.0271(17) 0.0154(16) -0.0008(11) -0.0022(11) -0.0053(13)
C7 0.0146(12) 0.0280(18) 0.0161(17) 0.0013(11) -0.0050(11) -0.0031(13)
C8 0.0159(12) 0.0283(18) 0.0124(17) -0.0022(12) -0.0054(11) -0.0016(14)
C9 0.0180(12) 0.0278(18) 0.0191(18) 0.0007(12) -0.0059(12) -0.0024(14)
C10 0.0226(13) 0.0246(17) 0.0169(17) -0.0042(12) -0.0069(12) -0.0013(13)
C11 0.0278(14) 0.0296(19) 0.035(2) -0.0048(13) -0.0091(14) -0.0047(16)
C12 0.0156(12) 0.0246(17) 0.0194(18) 0.0002(12) -0.0059(11) -0.0059(14)
C13 0.0140(12) 0.0303(18) 0.034(2) -0.0019(12) -0.0080(12) -0.0097(15)
C14 0.0269(15) 0.040(2) 0.033(2) 0.0083(14) -0.0122(14) 0.0010(17)
C15 0.0232(14) 0.041(2) 0.026(2) 0.0040(13) -0.0049(13) 0.0035(16)
C16 0.0151(12) 0.0253(17) 0.0235(18) -0.0003(11) -0.0064(12) -0.0079(14)
C17 0.0251(14) 0.0235(18) 0.031(2) 0.0039(13) -0.0021(13) 0.0000(15)
C18 0.0244(14) 0.0294(19) 0.031(2) -0.0042(13) 0.0008(13) 0.0002(16)
C19 0.0210(13) 0.0270(18) 0.0226(18) 0.0019(12) -0.0057(12) -0.0051(14)
C20 0.0255(14) 0.0269(18) 0.029(2) -0.0005(12) -0.0073(13) -0.0027(15)
C21 0.0216(13) 0.0245(18) 0.027(2) -0.0018(12) -0.0091(13) -0.0046(15)
C22 0.0351(16) 0.035(2) 0.039(2) 0.0139(14) -0.0126(15) -0.0098(17)

loop_
_atom_type_symbol
_atom_type_description
_atom_type_scat_dispersion_real
_atom_type_scat_dispersion_imag
_atom_type_scat_source
C C 0.0033 0.0016 'International Tables Vol C Tables 4.2.6.8 and 6.1.1.4'
H H 0.0000 0.0000 'International Tables Vol C Tables 4.2.6.8 and 6.1.1.4'
N N 0.0061 0.0033 'International Tables Vol C Tables 4.2.6.8 and 6.1.1.4'
O O 0.0106 0.0060 'International Tables Vol C Tables 4.2.6.8 and 6.1.1.4'
F F 0.0171 0.0103 'International Tables Vol C Tables 4.2.6.8 and 6.1.1.4'

loop_
_geom_angle_atom_site_label_1
_geom_angle_atom_site_label_2
_geom_angle_atom_site_label_3
_geom_angle
_geom_angle_publ_flag
C12 O1 C13 119.0(2) no
C21 O3 C22 116.2(2) no
C10 N1 N2 119.7(2) no
C12 N2 N1 119.3(2) no
F1' C1 F3 119.9(8) no
F3 C1 F1 105.4(5) no
F1' C1 F2' 106.9(7) no
F3 C1 F2' 69.2(6) no
F1 C1 F2' 126.6(5) no
F1' C1 F2 76.7(7) no
F3 C1 F2 109.6(4) no
F1 C1 F2 103.9(4) no
F1' C1 F3' 104.6(9) no
F1 C1 F3' 82.7(7) no
F2' C1 F3' 95.6(7) no
F2 C1 F3' 132.0(6) no
F1' C1 C2 118.4(6) no
F3 C1 C2 114.6(4) no
F1 C1 C2 112.6(4) no
F2' C1 C2 117.7(4) no
F2 C1 C2 110.1(4) no
F3' C1 C2 110.7(6) no
C3 C2 C7 120.5(3) no
C3 C2 C1 120.2(2) no
C7 C2 C1 119.4(2) no
C4 C3 C2 119.8(2) no
C4 C3 H3 120.1 no
C2 C3 H3 120.1 no
C3 C4 C5 120.0(2) no
C3 C4 H4 120.0 no
C5 C4 H4 120.0 no
C4 C5 C6 120.8(3) no
C4 C5 H5 119.6 no
C6 C5 H5 119.6 no
C7 C6 C5 119.1(2) no
C7 C6 C8 121.7(2) no
C5 C6 C8 119.2(2) no
C6 C7 C2 119.8(2) no
C6 C7 H7 120.1 no
C2 C7 H7 120.1 no
C9 C8 C12 114.3(2) no
C9 C8 C6 121.7(2) no
C12 C8 C6 123.9(3) no
C8 C9 C10 120.0(2) no
C8 C9 H9 120.0 no
C10 C9 H9 120.0 no
N1 C10 C9 121.7(3) no
N1 C10 C11 116.6(2) no
C9 C10 C11 121.7(2) no
C10 C11 H11A 109.5 no
C10 C11 H11B 109.5 no
H11A C11 H11B 109.5 no
C10 C11 H11C 109.5 no
H11A C11 H11C 109.5 no
H11B C11 H11C 109.5 no
N2 C12 O1 117.9(2) no
N2 C12 C8 124.8(3) no
O1 C12 C8 117.2(2) no
C18 C13 C14 120.7(3) no
C18 C13 O1 117.6(2) no
C14 C13 O1 121.6(2) no
C13 C14 C15 119.1(3) no
C13 C14 H14 120.5 no
C15 C14 H14 120.5 no
C14 C15 C16 122.0(3) no
C14 C15 H15 119.0 no
C16 C15 H15 119.0 no
C17 C16 C15 117.1(3) no
C17 C16 C19 123.3(2) no
C15 C16 C19 119.5(2) no
C18 C17 C16 121.6(3) no
C18 C17 H17 119.2 no
C16 C17 H17 119.2 no
C13 C18 C17 119.6(3) no
C13 C18 H18 120.2 no
C17 C18 H18 120.2 no
C20 C19 C16 116.4(2) no
C20 C19 H19A 108.2 no
C16 C19 H19A 108.2 no
C20 C19 H19B 108.2 no
C16 C19 H19B 108.2 no
H19A C19 H19B 107.3 no
C21 C20 C19 113.1(2) no
C21 C20 H20A 109.0 no
C19 C20 H20A 109.0 no
C21 C20 H20B 109.0 no
C19 C20 H20B 109.0 no
H20A C20 H20B 107.8 no
O2 C21 O3 123.5(3) no
O2 C21 C20 125.7(2) no
O3 C21 C20 110.9(2) no
O3 C22 H22A 109.5 no
O3 C22 H22B 109.5 no
H22A C22 H22B 109.5 no
O3 C22 H22C 109.5 no
H22A C22 H22C 109.5 no
H22B C22 H22C 109.5 no

loop_
_geom_bond_atom_site_label_1
_geom_bond_atom_site_label_2
_geom_bond_distance
_geom_bond_publ_flag
F1 C1 1.319(5) no
F2 C1 1.347(5) no
F3 C1 1.304(7) no
F1' C1 1.302(8) no
F2' C1 1.320(6) no
F3' C1 1.357(9) no
O1 C12 1.353(4) no
O1 C13 1.405(3) no
O2 C21 1.192(3) no
O3 C21 1.333(3) no
O3 C22 1.442(3) no
N1 C10 1.316(3) no
N1 N2 1.348(4) no
N2 C12 1.317(3) no
C1 C2 1.475(4) no
C2 C3 1.379(3) no
C2 C7 1.393(4) no
C3 C4 1.372(4) no
C3 H3 0.93 no
C4 C5 1.382(4) no
C4 H4 0.93 no
C5 C6 1.388(3) no
C5 H5 0.93 no
C6 C7 1.382(4) no
C6 C8 1.488(4) no
C7 H7 0.93 no
C8 C9 1.364(4) no
C8 C12 1.405(3) no
C9 C10 1.405(4) no
C9 H9 0.93 no
C10 C11 1.489(4) no
C11 H11A 0.96 no
C11 H11B 0.96 no
C11 H11C 0.96 no
C13 C18 1.363(4) no
C13 C14 1.372(4) no
C14 C15 1.375(4) no
C14 H14 0.93 no
C15 C16 1.384(4) no
C15 H15 0.93 no
C16 C17 1.380(4) no
C16 C19 1.502(4) no
C17 C18 1.379(4) no
C17 H17 0.93 no
C18 H18 0.93 no
C19 C20 1.501(4) no
C19 H19A 0.97 no
C19 H19B 0.97 no
C20 C21 1.491(4) no
C20 H20A 0.97 no
C20 H20B 0.97 no
C22 H22A 0.96 no
C22 H22B 0.96 no
C22 H22C 0.96 no

loop_
_geom_hbond_atom_site_label_D
_geom_hbond_atom_site_label_H
_geom_hbond_atom_site_label_A
_geom_hbond_site_symmetry_A
_geom_hbond_distance_DH
_geom_hbond_distance_HA
_geom_hbond_distance_DA
_geom_hbond_angle_DHA
C11 H11B O2 2_556 0.96 2.57 3.467(4) 156
C22 H22C Cg1 2_566 0.96 2.73 3.486(4) 136

loop_
_geom_torsion_atom_site_label_1
_geom_torsion_atom_site_label_2
_geom_torsion_atom_site_label_3
_geom_torsion_atom_site_label_4
_geom_torsion
_geom_torsion_publ_flag
C10 N1 N2 C12 -1.1(4) no
F1' C1 C2 C3 46.6(11) no
F3 C1 C2 C3 -104.0(6) no
F1 C1 C2 C3 16.5(6) no
F2' C1 C2 C3 177.6(8) no
F2 C1 C2 C3 131.9(6) no
F3' C1 C2 C3 -74.0(8) no
F1' C1 C2 C7 -133.2(10) no
F3 C1 C2 C7 76.3(6) no
F1 C1 C2 C7 -163.2(5) no
F2' C1 C2 C7 -2.2(9) no
F2 C1 C2 C7 -47.8(6) no
F3' C1 C2 C7 106.2(8) no
C7 C2 C3 C4 0.2(5) no
C1 C2 C3 C4 -179.6(3) no
C2 C3 C4 C5 0.5(5) no
C3 C4 C5 C6 -0.8(5) no
C4 C5 C6 C7 0.5(5) no
C4 C5 C6 C8 179.4(3) no
C5 C6 C7 C2 0.2(5) no
C8 C6 C7 C2 -178.7(3) no
C3 C2 C7 C6 -0.5(5) no
C1 C2 C7 C6 179.3(3) no
C7 C6 C8 C9 139.4(3) ?
C5 C6 C8 C9 -39.5(4) ?
C7 C6 C8 C12 -45.0(4) ?
C5 C6 C8 C12 136.1(3) ?
C12 C8 C9 C10 0.1(4) ?
C6 C8 C9 C10 176.1(2) no
N2 N1 C10 C9 -0.8(4) no
N2 N1 C10 C11 178.8(3) no
C8 C9 C10 N1 1.2(4) no
C8 C9 C10 C11 -178.3(3) no
N1 N2 C12 O1 -177.8(2) no
N1 N2 C12 C8 2.6(4) no
C13 O1 C12 N2 11.0(4) ?
C13 O1 C12 C8 -169.4(2) ?
C9 C8 C12 N2 -2.1(4) no
C6 C8 C12 N2 -178.0(3) no
C9 C8 C12 O1 178.3(3) no
C6 C8 C12 O1 2.5(4) no
C12 O1 C13 C18 -119.9(3) ?
C12 O1 C13 C14 64.9(4) ?
C18 C13 C14 C15 -0.4(5) no
O1 C13 C14 C15 174.6(3) no
C13 C14 C15 C16 -0.4(5) no
C14 C15 C16 C17 0.9(5) no
C14 C15 C16 C19 -177.2(3) no
C15 C16 C17 C18 -0.5(5) no
C19 C16 C17 C18 177.4(3) no
C14 C13 C18 C17 0.7(5) no
O1 C13 C18 C17 -174.5(3) no
C16 C17 C18 C13 -0.3(5) no
C17 C16 C19 C20 4.1(5) no
C15 C16 C19 C20 -178.0(3) no
C16 C19 C20 C21 179.8(3) no
C22 O3 C21 O2 3.2(5) no
C22 O3 C21 C20 -177.6(3) no
C19 C20 C21 O2 -7.7(5) no
C19 C20 C21 O3 173.1(3) no
